data_9006110
loop_
_publ_author_name
'Geiger, C. A.'
'Armbruster, T.'
'Lager, G. A.'
'Jiang, K.'
'Lottermoser, W.'
'Amthauer, G.'

_publ_section_title
;
 A combined temperature dependent 57Fe Mossbauer and single crystal
 X-ray diffraction study of synthetic almandine: evidence for the
 Gol'danskii-Karyagin Effect
 Sample: T = 420 K
;
_journal_name_full 'Physics and Chemistry of Minerals'
_journal_page_first 121
_journal_page_last 126
_journal_volume 19
_journal_year 1992
_chemical_formula_sum 'Al2 Fe3 O12 Si3'
_chemical_name_mineral Almandine
_space_group_IT_number 230
_symmetry_space_group_name_Hall '-I 4bd 2c 3'
_symmetry_space_group_name_H-M 'I a -3 d'
_cell_angle_alpha 90
_cell_angle_beta 90
_cell_angle_gamma 90
_cell_length_a 11.538
_cell_length_b 11.538
_cell_length_c 11.538
_cell_formula_units_Z 8
_cell_volume 1536.001
_database_code_amcsd 0007692
_diffrn_ambient_temperature 420
_exptl_crystal_density_diffrn 4.305
_cod_original_formula_sum 'Fe3 Al2 Si3 O12'
_cod_database_code 9006110

loop_
_space_group_symop_operation_xyz
x,y,z
1/2+x,1/2+y,1/2+z
z,1/2-x,1/2+y
1/2+z,-x,+y
-y,1/2+z,1/2-x
1/2-y,+z,-x
x,1/2-y,1/2+z
1/2+x,-y,+z
-z,1/2+x,1/2-y
1/2-z,+x,-y
y,1/2-z,1/2+x
1/2+y,-z,+x
-x,1/2+y,1/2-z
1/2-x,+y,-z
3/4+x,1/4-z,3/4-y
1/4+x,3/4-z,1/4-y
3/4-z,1/4+y,3/4+x
1/4-z,3/4+y,1/4+x
3/4+y,1/4-x,3/4-z
1/4+y,3/4-x,1/4-z
3/4-x,1/4+z,3/4+y
1/4-x,3/4+z,1/4+y
3/4+z,1/4-y,3/4-x
1/4+z,3/4-y,1/4-x
3/4-y,1/4+x,3/4+z
1/4-y,3/4+x,1/4+z
1/4+x,1/4+z,1/4+y
3/4+x,3/4+z,3/4+y
1/4-z,1/4-y,1/4-x
3/4-z,3/4-y,3/4-x
1/4+y,1/4+x,1/4+z
3/4+y,3/4+x,3/4+z
1/4-x,1/4-z,1/4-y
3/4-x,3/4-z,3/4-y
1/4+z,1/4+y,1/4+x
3/4+z,3/4+y,3/4+x
1/4-y,1/4-x,1/4-z
3/4-y,3/4-x,3/4-z
1/2+z,x,1/2-y
+z,1/2+x,-y
1/2-y,-z,1/2+x
-y,1/2-z,+x
1/2+x,y,1/2-z
+x,1/2+y,-z
1/2-z,-x,1/2+y
-z,1/2-x,+y
1/2+y,z,1/2-x
+y,1/2+z,-x
1/2-x,-y,1/2+z
-x,1/2-y,+z
1/2-z,1/2+x,y
-z,+x,1/2+y
1/2+y,1/2-z,-x
+y,-z,1/2-x
1/2-x,1/2+y,z
-x,+y,1/2+z
1/2+z,1/2-x,-y
+z,-x,1/2-y
1/2-y,1/2+z,x
-y,+z,1/2+x
1/2+x,1/2-y,-z
+x,-y,1/2-z
3/4-x,3/4+z,1/4-y
1/4-x,1/4+z,3/4-y
3/4+z,3/4-y,1/4+x
1/4+z,1/4-y,3/4+x
3/4-y,3/4+x,1/4-z
1/4-y,1/4+x,3/4-z
3/4+x,3/4-z,1/4+y
1/4+x,1/4-z,3/4+y
3/4-z,3/4+y,1/4-x
1/4-z,1/4+y,3/4-x
3/4+y,3/4-x,1/4+z
1/4+y,1/4-x,3/4+z
1/4-x,3/4-z,3/4+y
3/4-x,1/4-z,1/4+y
1/4+z,3/4+y,3/4-x
3/4+z,1/4+y,1/4-x
1/4-y,3/4-x,3/4+z
3/4-y,1/4-x,1/4+z
1/4+x,3/4+z,3/4-y
3/4+x,1/4+z,1/4-y
1/4-z,3/4-y,3/4+x
3/4-z,1/4-y,1/4+x
1/4+y,3/4+x,3/4-z
3/4+y,1/4+x,1/4-z
-z,-x,-y
1/2-z,1/2-x,1/2-y
y,z,x
1/2+y,1/2+z,1/2+x
-x,-y,-z
1/2-x,1/2-y,1/2-z
z,x,y
1/2+z,1/2+x,1/2+y
-y,-z,-x
1/2-y,1/2-z,1/2-x

loop_
_atom_site_aniso_label
_atom_site_aniso_U_11
_atom_site_aniso_U_22
_atom_site_aniso_U_33
_atom_site_aniso_U_12
_atom_site_aniso_U_13
_atom_site_aniso_U_23
Fe 0.01089 0.01089 0.00409 0.00130 0.00000 0.00000
Al 0.00356 0.00356 0.00356 0.00008 0.00008 0.00008
Si 0.00237 0.00349 0.00349 0.00000 0.00000 0.00000
O 0.00590 0.00760 0.00440 0.00120 -0.00160 -0.00020

loop_
_atom_site_label
_atom_site_fract_x
_atom_site_fract_y
_atom_site_fract_z
_atom_site_U_iso_or_equiv
Fe 0.00000 0.25000 0.12500 0.00862
Al 0.00000 0.00000 0.00000 0.00356
Si 0.37500 0.00000 0.25000 0.00322
O 0.03413 0.04887 0.65279 0.00599

loop_
_cod_related_entry_id
_cod_related_entry_database
_cod_related_entry_code
1 AMCSD 0007692
